data_7047482
loop_
_publ_author_name
'Li, Hai-Lou'
'Wang, Yue-Lin'
'Zhang, Zhong'
'Yang, Bai-Feng'
'Yang, Guo-Yu'

_publ_section_title
;
 A new tetra-Zr(iv)-substituted polyoxotungstate aggregate.
;
_journal_issue 39
_journal_name_full 'Dalton transactions (Cambridge, England : 2003)'
_journal_page_first 14017
_journal_page_last 14024
_journal_paper_doi 10.1039/c8dt03317j
_journal_volume 47
_journal_year 2018
_chemical_formula_moiety 'C4 H16 N2 Na6 O137 P6 Sb2 W28 Zr4, 9(O), 4(C2 H8 N)'
_chemical_formula_sum 'C12 H160 N6 Na6 O172 P6 Sb2 W28 Zr4'
_chemical_formula_weight 9221.40
_space_group_crystal_system triclinic
_space_group_IT_number 2
_space_group_name_Hall '-P 1'
_space_group_name_H-M_alt 'P -1'
_symmetry_space_group_name_Hall '-P 1'
_symmetry_space_group_name_H-M 'P -1'
_atom_sites_solution_hydrogens geom
_atom_sites_solution_primary dual
_audit_creation_date 2018-09-01
_audit_creation_method
;
Olex2 1.2
(compiled 2018.05.29 svn.r3508 for OlexSys, GUI svn.r5506)
;
_audit_update_record
;
2018-09-05 deposited with the CCDC.
2018-09-06 downloaded from the CCDC.
;
_cell_angle_alpha 94.068(2)
_cell_angle_beta 103.151(2)
_cell_angle_gamma 102.989(2)
_cell_formula_units_Z 1
_cell_length_a 14.1747(4)
_cell_length_b 17.7610(5)
_cell_length_c 19.7781(6)
_cell_measurement_reflns_used 5315
_cell_measurement_temperature 293(2)
_cell_measurement_theta_max 25.2180
_cell_measurement_theta_min 3.8200
_cell_volume 4685.4(2)
_computing_molecular_graphics 'Olex2 (Dolomanov et al., 2009)'
_computing_publication_material 'Olex2 (Dolomanov et al., 2009)'
_computing_structure_refinement 'ShelXL-2018/1 (Sheldrick, 2015)'
_computing_structure_solution 'ShelXT (Sheldrick, 2015)'
_diffrn_ambient_temperature 293(2)
_diffrn_measured_fraction_theta_full 0.995
_diffrn_measured_fraction_theta_max 0.995
_diffrn_measurement_device_type 'Bruker APEX-II CCD'
_diffrn_measurement_method '\f and \w scans'
_diffrn_radiation_monochromator graphite
_diffrn_radiation_type MoK\a
_diffrn_radiation_wavelength 0.71073
_diffrn_reflns_av_R_equivalents 0.0560
_diffrn_reflns_av_unetI/netI 0.0748
_diffrn_reflns_Laue_measured_fraction_full 0.995
_diffrn_reflns_Laue_measured_fraction_max 0.995
_diffrn_reflns_limit_h_max 16
_diffrn_reflns_limit_h_min -16
_diffrn_reflns_limit_k_max 21
_diffrn_reflns_limit_k_min -21
_diffrn_reflns_limit_l_max 19
_diffrn_reflns_limit_l_min -23
_diffrn_reflns_number 44894
_diffrn_reflns_point_group_measured_fraction_full 0.995
_diffrn_reflns_point_group_measured_fraction_max 0.995
_diffrn_reflns_theta_full 25.098
_diffrn_reflns_theta_max 25.098
_diffrn_reflns_theta_min 2.915
_diffrn_standards_number 0
_exptl_absorpt_coefficient_mu 17.779
_exptl_absorpt_correction_T_max 0.1421
_exptl_absorpt_correction_T_min 0.0951
_exptl_absorpt_correction_type multi-scan
_exptl_absorpt_process_details
;
CrysAlisPro, Agilent Technologies,
Version 1.171.35.19 (release 27-10-2011 CrysAlis171 .NET)
(compiled Oct 27 2011,15:02:11)
Empirical absorption correction using spherical harmonics,
 implemented in SCALE3 ABSPACK scaling algorithm.
;
_exptl_crystal_colour colourless
_exptl_crystal_colour_primary colourless
_exptl_crystal_density_diffrn 3.268
_exptl_crystal_density_method 'not measured'
_exptl_crystal_description needlelike
_exptl_crystal_F_000 4140
_exptl_crystal_size_max 0.25
_exptl_crystal_size_mid 0.22
_exptl_crystal_size_min 0.18
_refine_diff_density_max 2.573
_refine_diff_density_min -2.751
_refine_diff_density_rms 0.319
_refine_ls_extinction_method none
_refine_ls_goodness_of_fit_ref 1.029
_refine_ls_hydrogen_treatment constr
_refine_ls_matrix_type full
_refine_ls_number_parameters 897
_refine_ls_number_reflns 16601
_refine_ls_number_restraints 6
_refine_ls_restrained_S_all 1.029
_refine_ls_R_factor_all 0.0744
_refine_ls_R_factor_gt 0.0456
_refine_ls_shift/su_max 0.002
_refine_ls_shift/su_mean 0.000
_refine_ls_structure_factor_coef Fsqd
_refine_ls_weighting_details 'w=1/[\s^2^(Fo^2^)+(0.0581P)^2^] where P=(Fo^2^+2Fc^2^)/3'
_refine_ls_weighting_scheme calc
_refine_ls_wR_factor_gt 0.1096
_refine_ls_wR_factor_ref 0.1235
_reflns_Friedel_coverage 0.000
_reflns_number_gt 12002
_reflns_number_total 16601
_reflns_threshold_expression 'I > 2\s(I)'
_cod_data_source_file c8dt03317j2.cif
_cod_data_source_block q
_cod_depositor_comments
;
Adding full bibliography for 7047482.cif.

2023-11-21
Z value and formula fixed to values more according to usual
chemical conventions.                 miguel
;
_cod_original_formula_sum 'C6 H80 N3 Na3 O86 P3 Sb W14 Zr2'
_cod_original_formula_weight 4610.70
_cod_original_formula_moiety 'C2 H8 N Na3 O68.5 P3 Sb W14 Zr2, 4.5(O), 2(C2 H8 N)'
_cod_original_formula_units_Z 2
_cod_database_code 7047482
_shelx_shelxl_version_number 2018/1
_shelx_space_group_comment
;
The symmetry employed for this shelxl refinement is uniquely defined
by the following loop, which should always be used as a source of
symmetry information in preference to the above space-group names.
They are only intended as comments.
;
_shelx_estimated_absorpt_t_max 0.142
_shelx_estimated_absorpt_t_min 0.095
_olex2_refinement_description
;
1. Fixed Uiso
 At 1.2 times of:
  All N(H,H) groups
 At 1.5 times of:
  All C(H,H,H) groups
2. Restrained distances
 C1-N1 = N1-C2 = N3-C5 = N3-C6
 1.48 with sigma of 0.01
 C3-N2 = N2-C4
 1.48 with sigma of 0.01
3. Others
 Fixed Sof: Na3(0.6) Na4(0.4) O1W(0.5) O2W(0.5) O6W(0.5) O8W(0.5) O10W(0.5)
 O11W(0.5) O12W(0.5) O15W(0.5)
 Fixed Uiso: N2(0.08567) C5(0.0862) C6(0.08739) N3(0.08645)
4.a Secondary CH2 refined with riding coordinates:
 N1(H1A,H1B), N2(H2D,H2E), N3(H3A,H3B)
4.b Me refined with riding coordinates:
 C1(H1C,H1D,H1E), C2(H2A,H2B,H2C), C3(H3C,H3D,H3E), C4(H4A,H4B,H4C), C5(H5A,
 H5B,H5C), C6(H6A,H6B,H6C)
;
_olex2_submission_special_instructions 'No special instructions were received'

loop_
_space_group_symop_operation_xyz
'x, y, z'
'-x, -y, -z'

loop_
_atom_site_label
_atom_site_type_symbol
_atom_site_fract_x
_atom_site_fract_y
_atom_site_fract_z
_atom_site_U_iso_or_equiv
_atom_site_adp_type
_atom_site_occupancy
_atom_site_site_symmetry_order
_atom_site_calc_flag
_atom_site_refinement_flags_posn
_atom_site_refinement_flags_occupancy
Sb1 Sb 0.26412(9) 1.08087(7) 0.37474(7) 0.0435(3) Uani 1 1 d . .
W1 W 0.39208(6) 1.14593(4) 0.92380(4) 0.03640(18) Uani 1 1 d . .
W2 W 0.62010(6) 1.26727(4) 0.93489(3) 0.03721(18) Uani 1 1 d . .
W3 W 0.26354(5) 1.26546(4) 0.80825(4) 0.03487(18) Uani 1 1 d . .
W4 W 0.49067(6) 1.39087(4) 0.82445(3) 0.03395(17) Uani 1 1 d . .
W5 W 0.34411(5) 1.31135(3) 0.66090(3) 0.02536(15) Uani 1 1 d . .
W6 W 0.69162(5) 1.31717(3) 0.76962(3) 0.02770(15) Uani 1 1 d . .
W7 W 0.57443(5) 1.07235(4) 0.87433(3) 0.02851(16) Uani 1 1 d . .
W8 W 0.22904(5) 1.05370(4) 0.74876(4) 0.02969(16) Uani 1 1 d . .
W9 W 0.30202(4) 1.10192(3) 0.60311(3) 0.02245(14) Uani 1 1 d . .
W10 W 0.39986(4) 1.17189(3) 0.26629(3) 0.02397(15) Uani 1 1 d . .
W11 W 0.66803(4) 1.25937(3) 0.31463(3) 0.02326(15) Uani 1 1 d . .
W12 W 0.65125(4) 1.12534(3) 0.71449(3) 0.02183(14) Uani 1 1 d . .
W13 W 0.37815(4) 1.27666(3) 0.41292(3) 0.02087(14) Uani 1 1 d . .
W14 W 0.64730(4) 1.36239(3) 0.45740(3) 0.02015(14) Uani 1 1 d . .
Zr1 Zr 0.41656(10) 0.96067(8) 0.69935(8) 0.0223(3) Uani 1 1 d . .
Zr2 Zr 0.54193(10) 1.24500(7) 0.58800(7) 0.0191(3) Uani 1 1 d . .
P1 P 0.8669(3) 1.3301(3) 0.4478(2) 0.0355(10) Uani 1 1 d . .
P2 P 0.5485(3) 1.1641(2) 0.42734(19) 0.0176(8) Uani 1 1 d . .
P3 P 0.4590(3) 1.1912(2) 0.76661(19) 0.0201(8) Uani 1 1 d . .
Na1 Na 0.7742(5) 1.5930(4) 0.5075(4) 0.0391(16) Uani 1 1 d . .
Na2 Na 0.2567(6) 1.0771(5) 1.0783(4) 0.058(2) Uani 1 1 d . .
Na3 Na 0.5080(9) 0.9566(7) 0.4387(7) 0.050(3) Uani 0.6 1 d . P
Na4 Na 0.0525(11) 0.7265(10) 0.3852(9) 0.040(4) Uani 0.4 1 d . P
O1 O 0.9321(10) 1.2890(9) 0.4949(6) 0.063(4) Uani 1 1 d . .
O2 O 0.9232(9) 1.4015(8) 0.4276(7) 0.061(4) Uani 1 1 d . .
O3 O 0.3787(7) 1.1204(5) 0.7243(5) 0.025(2) Uani 1 1 d . .
O4 O 0.4923(8) 1.1753(6) 0.8422(5) 0.028(2) Uani 1 1 d . .
O5 O 0.4127(8) 1.2616(5) 0.7672(5) 0.027(2) Uani 1 1 d . .
O6 O 0.1967(7) 1.0690(6) 0.6542(6) 0.029(2) Uani 1 1 d . .
O7 O 0.6536(7) 1.3190(5) 0.6760(5) 0.025(2) Uani 1 1 d . .
O8 O 0.3327(7) 1.0091(5) 0.6171(5) 0.023(2) Uani 1 1 d . .
O9 O 0.2468(9) 1.3050(6) 0.7213(6) 0.038(3) Uani 1 1 d . .
O10 O 0.5372(7) 1.0495(5) 0.6888(5) 0.025(2) Uani 1 1 d . .
O11 O 0.2831(7) 1.1058(6) 0.2818(5) 0.031(2) Uani 1 1 d . .
O12 O 0.5511(7) 1.2101(5) 0.7378(5) 0.022(2) Uani 1 1 d . .
O13 O 0.2824(7) 1.2081(5) 0.6276(6) 0.027(2) Uani 1 1 d . .
O14 O 0.6284(7) 1.3235(5) 0.5373(5) 0.023(2) Uani 1 1 d . .
O15 O 0.5661(7) 1.0889(5) 0.3991(5) 0.023(2) Uani 1 1 d . .
O16 O 0.4221(7) 1.1516(6) 0.5917(5) 0.024(2) Uani 1 1 d . .
O17 O 0.5332(7) 1.2460(5) 0.2789(5) 0.025(2) Uani 1 1 d . .
O18 O 0.4307(6) 1.2657(5) 0.5015(5) 0.019(2) Uani 1 1 d . .
O19 O 0.5120(7) 1.3431(5) 0.4155(5) 0.023(2) Uani 1 1 d . .
O20 O 0.3650(7) 1.2609(5) 0.3120(5) 0.026(2) Uani 1 1 d . .
O21 O 0.5498(7) 1.1632(5) 0.5039(5) 0.019(2) Uani 1 1 d . .
O22 O 0.4760(8) 1.0102(6) 0.8051(5) 0.030(2) Uani 1 1 d . .
O23 O 0.6288(6) 1.2341(5) 0.4167(5) 0.018(2) Uani 1 1 d . .
O24 O 0.4466(7) 1.1738(5) 0.3861(5) 0.021(2) Uani 1 1 d . .
O25 O 0.6779(8) 1.3586(5) 0.3663(5) 0.028(2) Uani 1 1 d . .
O26 O 0.4577(8) 1.3072(6) 0.6373(5) 0.030(2) Uani 1 1 d . .
O27 O 0.2654(7) 1.1903(6) 0.3995(6) 0.034(3) Uani 1 1 d . .
O28 O 0.1643(9) 1.2846(7) 0.8368(7) 0.048(3) Uani 1 1 d . .
O29 O 0.1223(10) 1.0545(10) 0.3374(9) 0.089(6) Uani 1 1 d . .
O30 O 0.5308(10) 1.4865(6) 0.8597(6) 0.048(3) Uani 1 1 d . .
O31 O 0.7040(10) 1.3232(7) 1.0075(6) 0.055(4) Uani 1 1 d . .
O32 O 0.4654(7) 1.0968(5) 0.2653(5) 0.025(2) Uani 1 1 d . .
O33 O 0.1138(8) 1.0055(6) 0.7582(7) 0.042(3) Uani 1 1 d . .
O34 O 0.8031(8) 1.3884(6) 0.7934(7) 0.046(3) Uani 1 1 d . .
O35 O 0.3329(9) 1.1238(7) 0.9895(6) 0.044(3) Uani 1 1 d . .
O36 O 0.7117(9) 1.2920(6) 0.2453(6) 0.038(3) Uani 1 1 d . .
O37 O 0.6351(9) 1.0092(6) 0.9168(6) 0.042(3) Uani 1 1 d . .
O38 O 0.2884(8) 1.3617(6) 0.5986(6) 0.033(3) Uani 1 1 d . .
O39 O 0.6782(7) 1.4618(5) 0.4808(5) 0.029(2) Uani 1 1 d . .
O40 O 0.5979(8) 1.3764(6) 0.7859(6) 0.034(3) Uani 1 1 d . .
O41 O 0.3169(7) 1.3490(6) 0.4204(5) 0.029(2) Uani 1 1 d . .
O42 O 0.3638(9) 1.3636(6) 0.8458(6) 0.040(3) Uani 1 1 d . .
O43 O 0.7421(7) 1.0783(6) 0.7037(6) 0.032(3) Uani 1 1 d . .
O44 O 0.2153(8) 1.1641(6) 0.7679(6) 0.039(3) Uani 1 1 d . .
O45 O 0.5071(9) 1.2253(6) 0.9736(5) 0.038(3) Uani 1 1 d . .
O46 O 0.5419(9) 1.3401(6) 0.8997(5) 0.039(3) Uani 1 1 d . .
O47 O 0.3062(8) 1.0783(6) 0.8454(6) 0.034(3) Uani 1 1 d . .
O48 O 0.6499(8) 1.1708(6) 0.9401(5) 0.037(3) Uani 1 1 d . .
O49 O 0.2251(8) 1.0822(6) 0.5197(6) 0.033(3) Uani 1 1 d . .
O50 O 0.3526(8) 1.1786(6) 0.1792(6) 0.033(3) Uani 1 1 d . .
O51 O 0.2859(8) 0.9743(6) 0.7348(6) 0.031(2) Uani 1 1 d . .
O52 O 0.8061(7) 1.2739(6) 0.3798(6) 0.031(2) Uani 1 1 d . .
O53 O 0.3336(9) 1.2262(6) 0.8873(6) 0.042(3) Uani 1 1 d . .
O54 O 0.4765(8) 1.0761(6) 0.9312(5) 0.033(3) Uani 1 1 d . .
O55 O 0.7895(7) 1.3511(6) 0.4872(5) 0.028(2) Uani 1 1 d . .
O56 O 0.6510(8) 1.1087(6) 0.8147(5) 0.031(2) Uani 1 1 d . .
O57 O 0.4214(8) 1.4004(5) 0.7330(5) 0.030(2) Uani 1 1 d . .
O58 O 0.7410(7) 1.2284(5) 0.7622(5) 0.029(2) Uani 1 1 d . .
O59 O 0.6289(7) 1.1700(5) 0.6331(5) 0.024(2) Uani 1 1 d . .
O60 O 0.6859(8) 1.2910(6) 0.8671(6) 0.036(3) Uani 1 1 d . .
O61 O 0.6625(7) 1.1545(5) 0.3031(5) 0.025(2) Uani 1 1 d . .
O1W O 0.886(2) 1.739(2) 0.5190(19) 0.090(10) Uiso 0.5 1 d . P
O2W O 0.030(3) 0.889(2) 0.249(2) 0.117(13) Uiso 0.5 1 d . P
O3W O -0.111(2) 0.6120(17) 0.3371(16) 0.171(10) Uiso 1 1 d . .
O4W O 0.1926(11) 0.9985(9) 1.1624(8) 0.075(4) Uani 1 1 d . .
O5W O 0.8926(10) 1.5507(8) 0.4522(9) 0.075(5) Uani 1 1 d . .
O6W O 0.243(4) 0.476(3) 0.833(3) 0.160(19) Uiso 0.5 1 d . P
O7W O 0.3234(15) 0.5246(12) 0.7180(11) 0.112(6) Uiso 1 1 d . .
O8W O 0.115(3) 0.836(2) 0.684(2) 0.099(11) Uiso 0.5 1 d . P
O9W O 0.5445(11) 0.5990(9) 0.7407(9) 0.080(5) Uiso 1 1 d . .
O10W O -0.057(2) 0.8169(18) 0.3807(17) 0.074(8) Uiso 0.5 1 d . P
O11W O 0.063(2) 0.7351(19) 0.2560(18) 0.083(9) Uiso 0.5 1 d . P
O12W O 0.906(2) 1.607(2) 0.6156(19) 0.090(10) Uiso 0.5 1 d . P
O13W O 0.1557(13) 0.6226(11) 0.3653(10) 0.099(6) Uiso 1 1 d . .
O14W O 0.1111(18) 0.5574(15) 0.7020(14) 0.148(8) Uiso 1 1 d . .
O15W O 0.106(2) 0.9807(19) 0.9996(18) 0.083(9) Uiso 0.5 1 d . P
O16W O 0.1479(19) 1.1646(15) 1.0737(15) 0.160(9) Uiso 1 1 d . .
N1 N 0.5800(9) 0.4742(8) 0.6612(7) 0.048(4) Uani 1 1 d D .
H1A H 0.565340 0.425889 0.672029 0.058 Uiso 1 1 calc R .
H1B H 0.564070 0.505254 0.691866 0.058 Uiso 1 1 calc R .
N2 N 0.3839(13) 0.9096(12) -0.0766(11) 0.086 Uiso 1 1 d D .
H2D H 0.415999 0.957729 -0.080388 0.103 Uiso 1 1 calc R .
H2E H 0.403999 0.902684 -0.031981 0.103 Uiso 1 1 calc R .
C1 C 0.6882(11) 0.4996(12) 0.6657(13) 0.073(7) Uani 1 1 d D .
H1C H 0.725558 0.497635 0.712265 0.110 Uiso 1 1 calc R .
H1D H 0.705410 0.465693 0.633013 0.110 Uiso 1 1 calc R .
H1E H 0.704029 0.552016 0.654590 0.110 Uiso 1 1 calc R .
C2 C 0.5215(13) 0.4769(10) 0.5899(8) 0.052(5) Uani 1 1 d D .
H2A H 0.451420 0.460360 0.587677 0.078 Uiso 1 1 calc R .
H2B H 0.536783 0.529263 0.578633 0.078 Uiso 1 1 calc R .
H2C H 0.538164 0.442940 0.557057 0.078 Uiso 1 1 calc R .
C3 C 0.2773(14) 0.9092(18) -0.0890(17) 0.112(10) Uani 1 1 d D .
H3C H 0.269332 0.948583 -0.056494 0.168 Uiso 1 1 calc R .
H3D H 0.253115 0.919587 -0.135991 0.168 Uiso 1 1 calc R .
H3E H 0.239924 0.859074 -0.082775 0.168 Uiso 1 1 calc R .
C4 C 0.4221(18) 0.8566(11) -0.1173(11) 0.077(7) Uani 1 1 d D .
H4A H 0.493435 0.867099 -0.100328 0.115 Uiso 1 1 calc R .
H4B H 0.392361 0.803700 -0.112546 0.115 Uiso 1 1 calc R .
H4C H 0.405552 0.864214 -0.165762 0.115 Uiso 1 1 calc R .
C5 C 0.2162(17) 0.9162(14) 0.5103(13) 0.086 Uiso 1 1 d D .
H5A H 0.282035 0.940618 0.538837 0.129 Uiso 1 1 calc R .
H5B H 0.220460 0.878731 0.474410 0.129 Uiso 1 1 calc R .
H5C H 0.186349 0.955037 0.489100 0.129 Uiso 1 1 calc R .
C6 C 0.0475(14) 0.8334(14) 0.5238(14) 0.087 Uiso 1 1 d D .
H6A H 0.019246 0.811530 0.559970 0.131 Uiso 1 1 calc R .
H6B H 0.010319 0.868579 0.503204 0.131 Uiso 1 1 calc R .
H6C H 0.044430 0.792273 0.488513 0.131 Uiso 1 1 calc R .
N3 N 0.1538(13) 0.8764(11) 0.5545(11) 0.086 Uiso 1 1 d D .
H3A H 0.154067 0.912218 0.588398 0.104 Uiso 1 1 calc R .
H3B H 0.185153 0.842677 0.575010 0.104 Uiso 1 1 calc R .

loop_
_atom_site_aniso_label
_atom_site_aniso_U_11
_atom_site_aniso_U_22
_atom_site_aniso_U_33
_atom_site_aniso_U_23
_atom_site_aniso_U_13
_atom_site_aniso_U_12
Sb1 0.0493(7) 0.0311(6) 0.0445(8) 0.0008(5) 0.0182(6) -0.0066(6)
W1 0.0651(5) 0.0323(4) 0.0253(4) 0.0112(3) 0.0272(4) 0.0211(4)
W2 0.0643(5) 0.0284(4) 0.0173(3) 0.0011(3) 0.0082(3) 0.0108(3)
W3 0.0556(4) 0.0299(4) 0.0353(4) 0.0104(3) 0.0301(4) 0.0226(3)
W4 0.0612(5) 0.0202(3) 0.0248(4) 0.0007(3) 0.0171(3) 0.0130(3)
W5 0.0361(4) 0.0216(3) 0.0262(4) 0.0069(3) 0.0161(3) 0.0137(3)
W6 0.0366(4) 0.0209(3) 0.0206(3) 0.0007(3) 0.0034(3) 0.0014(3)
W7 0.0458(4) 0.0254(3) 0.0184(3) 0.0066(3) 0.0107(3) 0.0133(3)
W8 0.0371(4) 0.0252(3) 0.0369(4) 0.0086(3) 0.0252(3) 0.0105(3)
W9 0.0249(3) 0.0201(3) 0.0249(3) 0.0035(3) 0.0111(3) 0.0055(3)
W10 0.0304(3) 0.0226(3) 0.0190(3) 0.0016(2) 0.0053(3) 0.0078(3)
W11 0.0311(3) 0.0179(3) 0.0236(3) 0.0035(2) 0.0153(3) 0.0029(3)
W12 0.0263(3) 0.0208(3) 0.0194(3) 0.0042(2) 0.0068(3) 0.0064(3)
W13 0.0231(3) 0.0205(3) 0.0211(3) 0.0035(2) 0.0073(3) 0.0075(3)
W14 0.0242(3) 0.0154(3) 0.0215(3) 0.0026(2) 0.0100(3) 0.0018(2)
Zr1 0.0299(8) 0.0185(7) 0.0224(8) 0.0031(6) 0.0136(6) 0.0066(6)
Zr2 0.0247(7) 0.0147(7) 0.0184(7) 0.0018(6) 0.0080(6) 0.0032(6)
P1 0.023(2) 0.042(3) 0.041(3) -0.002(2) 0.012(2) 0.004(2)
P2 0.0216(18) 0.0152(18) 0.0167(19) -0.0001(15) 0.0087(16) 0.0029(15)
P3 0.031(2) 0.0176(19) 0.015(2) 0.0058(15) 0.0101(17) 0.0058(17)
Na1 0.040(4) 0.034(4) 0.046(4) 0.007(3) 0.015(3) 0.010(3)
Na2 0.072(5) 0.067(5) 0.040(5) 0.013(4) 0.022(4) 0.019(4)
Na3 0.054(7) 0.041(7) 0.059(8) 0.011(6) 0.025(6) 0.008(6)
Na4 0.023(8) 0.063(11) 0.040(10) 0.015(8) 0.008(7) 0.019(8)
O1 0.062(9) 0.098(11) 0.034(8) -0.003(7) -0.004(7) 0.051(9)
O2 0.056(8) 0.061(9) 0.062(10) -0.008(7) 0.045(7) -0.018(7)
O3 0.036(6) 0.026(6) 0.022(6) 0.008(4) 0.017(5) 0.016(5)
O4 0.046(6) 0.027(6) 0.022(6) 0.012(5) 0.017(5) 0.018(5)
O5 0.046(6) 0.021(5) 0.018(6) 0.003(4) 0.018(5) 0.003(5)
O6 0.022(5) 0.028(6) 0.044(7) 0.006(5) 0.024(5) 0.004(5)
O7 0.034(6) 0.013(5) 0.023(6) -0.001(4) 0.009(5) -0.006(4)
O8 0.035(6) 0.014(5) 0.020(5) -0.003(4) 0.011(5) 0.007(4)
O9 0.063(8) 0.032(6) 0.036(7) 0.015(5) 0.036(6) 0.019(6)
O10 0.034(6) 0.022(5) 0.029(6) 0.012(5) 0.019(5) 0.012(5)
O11 0.031(6) 0.033(6) 0.022(6) 0.000(5) 0.002(5) 0.001(5)
O12 0.031(5) 0.029(6) 0.010(5) 0.003(4) 0.012(4) 0.008(5)
O13 0.017(5) 0.022(5) 0.046(7) -0.002(5) 0.010(5) 0.010(4)
O14 0.019(5) 0.025(5) 0.029(6) 0.002(4) 0.009(4) 0.010(4)
O15 0.035(6) 0.016(5) 0.019(5) 0.004(4) 0.013(5) 0.003(4)
O16 0.024(5) 0.033(6) 0.019(6) 0.006(4) 0.012(4) 0.011(5)
O17 0.033(6) 0.013(5) 0.031(6) 0.002(4) 0.011(5) 0.003(4)
O18 0.019(5) 0.022(5) 0.014(5) -0.005(4) 0.006(4) -0.001(4)
O19 0.029(5) 0.020(5) 0.021(6) 0.001(4) 0.009(4) 0.002(4)
O20 0.024(5) 0.021(5) 0.031(6) 0.000(4) 0.003(5) 0.003(4)
O21 0.032(5) 0.018(5) 0.011(5) 0.004(4) 0.011(4) 0.005(4)
O22 0.046(6) 0.025(6) 0.023(6) 0.008(5) 0.012(5) 0.013(5)
O23 0.025(5) 0.017(5) 0.014(5) 0.004(4) 0.011(4) 0.003(4)
O24 0.029(5) 0.018(5) 0.018(5) 0.001(4) 0.008(4) 0.006(4)
O25 0.044(6) 0.011(5) 0.030(6) 0.004(4) 0.018(5) 0.001(5)
O26 0.043(6) 0.025(6) 0.026(6) 0.003(5) 0.013(5) 0.014(5)
O27 0.032(6) 0.032(6) 0.039(7) -0.005(5) 0.018(5) 0.001(5)
O28 0.062(8) 0.048(7) 0.058(8) 0.014(6) 0.040(7) 0.036(7)
O29 0.034(8) 0.107(13) 0.094(13) -0.029(10) 0.012(8) -0.028(8)
O30 0.084(9) 0.019(6) 0.043(8) -0.011(5) 0.023(7) 0.012(6)
O31 0.090(10) 0.043(8) 0.025(7) 0.002(6) 0.000(7) 0.014(7)
O32 0.029(5) 0.020(5) 0.028(6) -0.001(4) 0.007(5) 0.011(5)
O33 0.036(6) 0.039(7) 0.061(9) 0.020(6) 0.028(6) 0.005(6)
O34 0.042(7) 0.028(6) 0.053(8) -0.001(6) 0.007(6) -0.014(5)
O35 0.077(9) 0.045(7) 0.026(6) 0.017(5) 0.026(6) 0.030(7)
O36 0.060(7) 0.040(7) 0.025(6) 0.012(5) 0.030(6) 0.013(6)
O37 0.066(8) 0.036(7) 0.033(7) 0.019(5) 0.015(6) 0.021(6)
O38 0.038(6) 0.034(6) 0.036(7) 0.008(5) 0.011(5) 0.020(5)
O39 0.041(6) 0.014(5) 0.034(6) 0.004(5) 0.019(5) 0.002(5)
O40 0.047(7) 0.030(6) 0.029(6) 0.000(5) 0.020(5) 0.006(5)
O41 0.038(6) 0.029(6) 0.024(6) 0.002(5) 0.009(5) 0.015(5)
O42 0.058(7) 0.028(6) 0.042(7) 0.004(5) 0.022(6) 0.020(6)
O43 0.034(6) 0.028(6) 0.044(7) 0.011(5) 0.020(5) 0.012(5)
O44 0.056(7) 0.029(6) 0.052(8) 0.019(5) 0.035(6) 0.026(6)
O45 0.059(7) 0.045(7) 0.016(6) 0.004(5) 0.015(5) 0.018(6)
O46 0.073(8) 0.030(6) 0.020(6) 0.007(5) 0.016(6) 0.020(6)
O47 0.048(7) 0.022(6) 0.037(7) 0.010(5) 0.024(6) 0.007(5)
O48 0.056(7) 0.030(6) 0.016(6) -0.001(5) -0.002(5) 0.007(6)
O49 0.039(6) 0.027(6) 0.028(6) -0.001(5) 0.005(5) 0.003(5)
O50 0.034(6) 0.033(6) 0.029(6) 0.002(5) 0.003(5) 0.006(5)
O51 0.044(6) 0.026(6) 0.032(6) 0.008(5) 0.029(5) 0.007(5)
O52 0.024(5) 0.041(6) 0.032(6) 0.002(5) 0.019(5) 0.006(5)
O53 0.071(8) 0.037(7) 0.035(7) 0.016(5) 0.027(6) 0.028(6)
O54 0.063(7) 0.027(6) 0.022(6) 0.007(5) 0.024(6) 0.020(6)
O55 0.020(5) 0.037(6) 0.022(6) -0.004(5) 0.004(4) 0.000(5)
O56 0.044(6) 0.026(6) 0.021(6) 0.002(5) 0.007(5) 0.010(5)
O57 0.044(6) 0.020(5) 0.031(6) 0.010(5) 0.012(5) 0.013(5)
O58 0.034(6) 0.016(5) 0.030(6) 0.002(4) -0.001(5) 0.000(5)
O59 0.034(6) 0.017(5) 0.025(6) 0.008(4) 0.009(5) 0.009(5)
O60 0.052(7) 0.029(6) 0.029(6) 0.005(5) 0.015(6) 0.007(6)
O61 0.025(5) 0.020(5) 0.034(6) 0.005(5) 0.013(5) 0.006(4)
O4W 0.084(11) 0.075(11) 0.052(9) 0.001(8) 0.018(8) -0.011(9)
O5W 0.046(8) 0.045(8) 0.116(14) -0.035(8) 0.006(8) 0.006(7)
N1 0.043(9) 0.031(8) 0.068(12) 0.008(8) 0.016(8) 0.002(7)
C1 0.076(16) 0.063(14) 0.092(19) 0.047(14) 0.033(14) 0.016(13)
C2 0.047(11) 0.032(10) 0.073(15) 0.015(10) -0.005(10) 0.018(9)
C3 0.09(2) 0.12(2) 0.13(3) 0.05(2) 0.022(19) 0.028(19)
C4 0.108(19) 0.041(12) 0.064(16) 0.009(11) 0.010(14) -0.007(13)

loop_
_atom_type_symbol
_atom_type_description
_atom_type_scat_dispersion_real
_atom_type_scat_dispersion_imag
_atom_type_scat_source
C C 0.0033 0.0016 'International Tables Vol C Tables 4.2.6.8 and 6.1.1.4'
H H 0.0000 0.0000 'International Tables Vol C Tables 4.2.6.8 and 6.1.1.4'
N N 0.0061 0.0033 'International Tables Vol C Tables 4.2.6.8 and 6.1.1.4'
O O 0.0106 0.0060 'International Tables Vol C Tables 4.2.6.8 and 6.1.1.4'
P P 0.1023 0.0942 'International Tables Vol C Tables 4.2.6.8 and 6.1.1.4'
Zr Zr -2.9673 0.5597 'International Tables Vol C Tables 4.2.6.8 and 6.1.1.4'
Sb Sb -0.5866 1.5461 'International Tables Vol C Tables 4.2.6.8 and 6.1.1.4'
W W -0.8490 6.8722 'International Tables Vol C Tables 4.2.6.8 and 6.1.1.4'
Na Na 0.0362 0.0249 'International Tables Vol C Tables 4.2.6.8 and 6.1.1.4'

loop_
_geom_angle_atom_site_label_1
_geom_angle_atom_site_label_2
_geom_angle_atom_site_label_3
_geom_angle
_geom_angle_site_symmetry_1
_geom_angle_site_symmetry_3
O27 Sb1 O11 89.2(4) . .
O29 Sb1 O11 89.9(6) . .
O29 Sb1 O27 91.2(6) . .
O35 W1 O4 173.0(5) . .
O35 W1 O45 101.0(5) . .
O35 W1 O47 102.9(5) . .
O35 W1 O53 101.5(5) . .
O35 W1 O54 101.6(5) . .
O45 W1 O4 74.5(4) . .
O47 W1 O4 81.8(4) . .
O47 W1 O45 156.1(5) . .
O47 W1 O53 87.0(5) . .
O47 W1 O54 87.9(4) . .
O53 W1 O4 83.8(4) . .
O53 W1 O45 88.2(5) . .
O54 W1 O4 73.1(4) . .
O54 W1 O45 87.3(5) . .
O54 W1 O53 156.9(5) . .
O31 W2 O4 172.1(5) . .
O31 W2 O45 101.2(6) . .
O31 W2 O46 101.4(5) . .
O31 W2 O48 102.4(5) . .
O31 W2 O60 101.2(6) . .
O45 W2 O4 72.2(4) . .
O46 W2 O4 82.5(4) . .
O46 W2 O45 84.1(5) . .
O48 W2 O4 73.3(4) . .
O48 W2 O45 86.9(5) . .
O48 W2 O46 155.7(5) . .
O60 W2 O4 85.8(4) . .
O60 W2 O45 157.0(5) . .
O60 W2 O46 86.3(5) . .
O60 W2 O48 93.5(5) . .
O9 W3 O5 73.3(4) . .
O9 W3 O42 86.1(5) . .
O9 W3 O53 155.6(5) . .
O28 W3 O5 170.5(5) . .
O28 W3 O9 101.8(5) . .
O28 W3 O42 99.9(5) . .
O28 W3 O44 102.8(5) . .
O28 W3 O53 102.0(5) . .
O42 W3 O5 71.9(4) . .
O44 W3 O5 85.9(4) . .
O44 W3 O9 93.5(5) . .
O44 W3 O42 156.9(4) . .
O44 W3 O53 86.6(5) . .
O53 W3 O5 82.3(4) . .
O53 W3 O42 84.5(5) . .
O30 W4 O5 171.8(5) . .
O30 W4 O40 102.2(5) . .
O30 W4 O42 100.6(5) . .
O30 W4 O46 102.3(5) . .
O30 W4 O57 100.3(5) . .
O40 W4 O5 83.0(4) . .
O42 W4 O5 74.1(4) . .
O42 W4 O40 157.1(4) . .
O46 W4 O5 84.1(4) . .
O46 W4 O40 87.8(5) . .
O46 W4 O42 88.5(5) . .
O46 W4 O57 157.3(4) . .
O57 W4 O5 73.4(4) . .
O57 W4 O40 87.5(5) . .
O57 W4 O42 87.3(5) . .
O9 W5 O5 72.0(4) . .
O13 W5 O5 84.8(4) . .
O13 W5 O9 86.6(4) . .
O13 W5 O57 155.5(4) . .
O26 W5 O5 86.0(4) . .
O26 W5 O9 157.8(4) . .
O26 W5 O13 94.0(4) . .
O26 W5 O57 88.7(4) . .
O38 W5 O5 166.5(4) . .
O38 W5 O9 98.0(5) . .
O38 W5 O13 104.0(5) . .
O38 W5 O26 103.3(5) . .
O38 W5 O57 99.0(4) . .
O57 W5 O5 71.1(4) . .
O57 W5 O9 81.9(5) . .
O7 W6 O12 79.3(4) . .
O7 W6 O40 91.5(4) . .
O7 W6 O58 94.8(4) . .
O7 W6 O60 160.2(5) . .
O34 W6 O7 102.0(5) . .
O34 W6 O12 173.6(4) . .
O34 W6 O40 101.1(5) . .
O34 W6 O58 99.9(5) . .
O34 W6 O60 97.6(5) . .
O40 W6 O12 85.1(4) . .
O40 W6 O60 81.6(4) . .
O58 W6 O12 73.7(4) . .
O58 W6 O40 156.3(5) . .
O58 W6 O60 84.9(4) . .
O60 W6 O12 81.7(4) . .
O22 W7 O4 85.8(4) . .
O22 W7 O48 157.2(4) . .
O22 W7 O54 89.7(5) . .
O22 W7 O56 93.6(5) . .
O37 W7 O4 166.4(4) . .
O37 W7 O22 104.2(5) . .
O37 W7 O48 97.9(5) . .
O37 W7 O54 99.4(5) . .
O37 W7 O56 103.6(5) . .
O48 W7 O4 71.6(4) . .
O54 W7 O4 71.0(4) . .
O54 W7 O48 81.2(5) . .
O56 W7 O4 84.6(4) . .
O56 W7 O48 86.5(5) . .
O56 W7 O54 155.2(4) . .
O6 W8 O3 73.4(4) . .
O6 W8 O44 84.9(4) . .
O6 W8 O47 154.9(4) . .
O33 W8 O3 174.3(5) . .
O33 W8 O6 100.9(5) . .
O33 W8 O44 97.6(5) . .
O33 W8 O47 101.4(5) . .
O33 W8 O51 102.2(5) . .
O44 W8 O3 81.9(4) . .
O47 W8 O3 84.1(4) . .
O47 W8 O44 81.0(4) . .
O51 W8 O3 78.8(4) . .
O51 W8 O6 95.0(4) . .
O51 W8 O44 159.8(5) . .
O51 W8 O47 91.3(4) . .
O3 W9 Na3 92.9(3) . 2_676
O6 W9 Na3 140.1(3) . 2_676
O6 W9 O3 71.4(4) . .
O6 W9 O13 82.6(4) . .
O8 W9 Na3 53.8(4) . 2_676
O8 W9 O3 77.4(4) . .
O8 W9 O6 86.5(4) . .
O8 W9 O13 158.1(4) . .
O13 W9 Na3 132.3(3) . 2_676
O13 W9 O3 81.1(4) . .
O16 W9 Na3 45.7(3) . 2_676
O16 W9 O3 86.8(4) . .
O16 W9 O6 156.9(4) . .
O16 W9 O8 96.3(4) . .
O16 W9 O13 86.6(4) . .
O49 W9 Na3 95.9(4) . 2_676
O49 W9 O3 168.9(4) . .
O49 W9 O6 97.5(5) . .
O49 W9 O8 102.5(4) . .
O49 W9 O13 97.8(4) . .
O49 W9 O16 104.2(5) . .
O11 W10 O17 164.1(4) . .
O11 W10 O20 88.3(4) . .
O11 W10 O24 79.3(4) . .
O17 W10 O24 85.0(4) . .
O20 W10 O17 84.6(4) . .
O20 W10 O24 70.8(4) . .
O32 W10 O11 94.6(4) . .
O32 W10 O17 85.7(4) . .
O32 W10 O20 153.5(4) . .
O32 W10 O24 83.8(4) . .
O50 W10 O11 97.7(5) . .
O50 W10 O17 97.5(5) . .
O50 W10 O20 101.1(4) . .
O50 W10 O24 171.3(4) . .
O50 W10 O32 104.6(5) . .
O17 W11 O23 85.6(4) . .
O17 W11 O25 91.2(4) . .
O17 W11 O52 164.1(4) . .
O17 W11 O61 94.4(4) . .
O25 W11 O23 73.0(4) . .
O25 W11 O52 81.4(4) . .
O36 W11 O17 100.2(5) . .
O36 W11 O23 170.5(5) . .
O36 W11 O25 99.2(5) . .
O36 W11 O52 94.9(5) . .
O36 W11 O61 103.0(5) . .
O52 W11 O23 78.8(4) . .
O61 W11 O23 83.9(4) . .
O61 W11 O25 155.7(4) . .
O61 W11 O52 87.0(4) . .
O10 W12 Na3 45.5(4) . 2_676
O10 W12 O12 86.6(4) . .
O10 W12 O56 86.9(4) . .
O10 W12 O58 156.2(4) . .
O10 W12 O59 95.2(4) . .
O12 W12 Na3 93.3(3) . 2_676
O43 W12 Na3 94.6(4) . 2_676
O43 W12 O10 103.8(4) . .
O43 W12 O12 169.6(4) . .
O43 W12 O56 99.3(4) . .
O43 W12 O58 98.6(5) . .
O43 W12 O59 101.7(5) . .
O56 W12 Na3 132.4(4) . 2_676
O56 W12 O12 80.2(3) . .
O58 W12 Na3 140.8(3) . 2_676
O58 W12 O12 71.0(4) . .
O58 W12 O56 81.5(4) . .
O59 W12 Na3 53.1(4) . 2_676
O59 W12 O12 77.8(4) . .
O59 W12 O56 157.7(4) . .
O59 W12 O58 88.1(4) . .
O18 W13 O19 86.0(4) . .
O18 W13 O20 153.5(4) . .
O18 W13 O24 84.3(4) . .
O18 W13 O27 95.1(5) . .
O19 W13 O24 84.4(3) . .
O20 W13 O19 83.9(4) . .
O20 W13 O24 70.5(3) . .
O27 W13 O19 163.3(4) . .
O27 W13 O20 88.0(4) . .
O27 W13 O24 79.1(4) . .
O41 W13 O18 103.7(4) . .
O41 W13 O19 98.6(4) . .
O41 W13 O20 101.9(4) . .
O41 W13 O24 171.6(4) . .
O41 W13 O27 97.3(5) . .
O14 W14 O19 94.1(4) . .
O14 W14 O23 83.8(4) . .
O14 W14 O25 154.6(4) . .
O14 W14 O55 87.0(4) . .
O19 W14 O23 84.7(4) . .
O19 W14 O25 91.0(4) . .
O19 W14 O55 162.5(4) . .
O25 W14 O23 72.0(3) . .
O25 W14 O55 80.9(4) . .
O39 W14 O14 103.5(4) . .
O39 W14 O19 101.5(4) . .
O39 W14 O23 169.9(4) . .
O39 W14 O25 99.7(4) . .
O39 W14 O55 95.2(4) . .
O55 W14 O23 78.1(4) . .
O8 Zr1 Na3 51.4(3) . 2_676
O8 Zr1 O15 72.2(3) . 2_676
O8 Zr1 O32 148.8(4) . 2_676
O8 Zr1 O51 75.3(4) . .
O10 Zr1 Na3 44.4(3) . 2_676
O10 Zr1 O8 83.3(4) . .
O10 Zr1 O15 81.6(4) . 2_676
O10 Zr1 O22 80.2(4) . .
O10 Zr1 O32 82.2(4) . 2_676
O10 Zr1 O51 127.6(4) . .
O15 Zr1 Na3 47.3(3) 2_676 2_676
O15 Zr1 O51 132.6(4) 2_676 .
O22 Zr1 Na3 123.6(4) . 2_676
O22 Zr1 O8 127.1(3) . .
O22 Zr1 O15 151.2(4) . 2_676
O22 Zr1 O32 77.2(4) . 2_676
O22 Zr1 O51 76.1(4) . .
O32 Zr1 Na3 100.2(3) 2_676 2_676
O32 Zr1 O15 78.4(4) 2_676 2_676
O32 Zr1 O51 134.6(4) 2_676 .
O51 Zr1 Na3 125.1(3) . 2_676
O61 Zr1 Na3 126.3(3) 2_676 2_676
O61 Zr1 O8 107.4(4) 2_676 .
O61 Zr1 O10 155.3(3) 2_676 .
O61 Zr1 O15 80.7(4) 2_676 2_676
O61 Zr1 O22 108.3(4) 2_676 .
O61 Zr1 O32 77.4(4) 2_676 2_676
O61 Zr1 O51 77.1(4) 2_676 .
O7 Zr2 Na3 124.7(3) . 2_676
O14 Zr2 Na3 126.4(3) . 2_676
O14 Zr2 O7 77.8(4) . .
O14 Zr2 O16 154.5(4) . .
O14 Zr2 O18 77.3(4) . .
O14 Zr2 O21 81.3(3) . .
O14 Zr2 O26 108.0(4) . .
O14 Zr2 O59 108.4(4) . .
O16 Zr2 Na3 44.3(3) . 2_676
O16 Zr2 O7 127.6(4) . .
O16 Zr2 O18 81.7(4) . .
O16 Zr2 O21 80.5(3) . .
O16 Zr2 O26 80.4(4) . .
O16 Zr2 O59 82.7(4) . .
O18 Zr2 Na3 100.7(3) . 2_676
O18 Zr2 O7 134.5(3) . .
O18 Zr2 O21 78.6(3) . .
O21 Zr2 Na3 47.0(3) . 2_676
O21 Zr2 O7 133.5(4) . .
O26 Zr2 Na3 123.7(3) . 2_676
O26 Zr2 O7 76.2(4) . .
O26 Zr2 O18 76.1(4) . .
O26 Zr2 O21 150.2(4) . .
O59 Zr2 Na3 50.5(3) . 2_676
O59 Zr2 O7 75.8(4) . .
O59 Zr2 O18 148.8(4) . .
O59 Zr2 O21 72.3(3) . .
O59 Zr2 O26 127.3(4) . .
O1 P1 O52 109.7(7) . .
O1 P1 O55 108.0(7) . .
O2 P1 O1 113.4(9) . .
O2 P1 O52 108.6(7) . .
O2 P1 O55 109.3(7) . .
O52 P1 O55 107.5(5) . .
O15 P2 O21 109.3(5) . .
O15 P2 O23 110.2(5) . .
O15 P2 O24 109.8(5) . .
O21 P2 O23 111.2(5) . .
O21 P2 O24 109.8(5) . .
O24 P2 O23 106.6(5) . .
O3 P3 O5 108.5(5) . .
O4 P3 O3 109.4(6) . .
O4 P3 O5 108.1(5) . .
O12 P3 O3 112.9(6) . .
O12 P3 O4 107.9(6) . .
O12 P3 O5 110.0(6) . .
O38 Na1 O39 98.8(4) 2_686 .
O38 Na1 O41 98.3(4) 2_686 2_686
O38 Na1 O1W 75.2(8) 2_686 .
O38 Na1 O5W 87.2(5) 2_686 .
O38 Na1 O12W 149.8(10) 2_686 .
O39 Na1 O41 101.9(4) . 2_686
O39 Na1 O1W 171.8(9) . .
O39 Na1 O5W 86.6(4) . .
O39 Na1 O12W 109.5(9) . .
O41 Na1 O1W 84.6(8) 2_686 .
O41 Na1 O12W 86.4(8) 2_686 .
O5W Na1 O41 169.0(5) . 2_686
O5W Na1 O1W 87.7(8) . .
O5W Na1 O12W 84.1(9) . .
O12W Na1 O1W 75.6(11) . .
O35 Na2 O37 83.0(4) . 2_677
O35 Na2 O50 100.5(5) . 1_556
O35 Na2 O4W 165.0(6) . .
O35 Na2 O15W 97.5(9) . .
O35 Na2 O16W 97.1(8) . .
O37 Na2 O50 101.2(5) 2_677 1_556
O37 Na2 O4W 83.1(5) 2_677 .
O37 Na2 O15W 94.9(8) 2_677 .
O37 Na2 O16W 179.8(9) 2_677 .
O50 Na2 O15W 157.1(9) 1_556 .
O4W Na2 O50 87.7(5) . 1_556
O4W Na2 O15W 78.3(9) . .
O16W Na2 O50 78.6(7) . 1_556
O16W Na2 O4W 96.9(8) . .
O16W Na2 O15W 85.3(10) . .
W9 Na3 W12 93.0(3) 2_676 2_676
W9 Na3 Zr1 65.8(2) 2_676 2_676
W9 Na3 Zr2 68.8(2) 2_676 2_676
W12 Na3 Zr1 68.8(2) 2_676 2_676
W12 Na3 Zr2 65.7(2) 2_676 2_676
Zr1 Na3 Zr2 111.7(3) 2_676 2_676
Na3 Na3 W9 132.5(6) 2_676 2_676
Na3 Na3 W12 134.5(6) 2_676 2_676
Na3 Na3 Zr1 124.4(6) 2_676 2_676
Na3 Na3 Zr2 123.9(6) 2_676 2_676
O8 Na3 W9 33.0(2) 2_676 2_676
O8 Na3 W12 93.7(4) 2_676 2_676
O8 Na3 Zr1 38.2(3) 2_676 2_676
O8 Na3 Zr2 98.9(4) 2_676 2_676
O8 Na3 Na3 123.7(7) 2_676 2_676
O10 Na3 W9 78.6(4) 2_676 2_676
O10 Na3 W12 31.6(3) 2_676 2_676
O10 Na3 Zr1 37.1(3) 2_676 2_676
O10 Na3 Zr2 86.5(4) 2_676 2_676
O10 Na3 Na3 140.6(7) 2_676 2_676
O10 Na3 O8 66.4(4) 2_676 2_676
O10 Na3 O15 68.1(4) 2_676 .
O10 Na3 O16 80.7(5) 2_676 2_676
O10 Na3 O21 120.0(6) 2_676 2_676
O10 Na3 O59 63.1(4) 2_676 2_676
O15 Na3 W9 90.6(4) . 2_676
O15 Na3 W12 95.8(4) . 2_676
O15 Na3 Zr1 38.7(3) . 2_676
O15 Na3 Zr2 150.4(5) . 2_676
O15 Na3 Na3 85.6(5) . 2_676
O15 Na3 O8 57.7(4) . 2_676
O15 Na3 O59 129.0(6) . 2_676
O16 Na3 W9 31.8(3) 2_676 2_676
O16 Na3 W12 78.5(4) 2_676 2_676
O16 Na3 Zr1 86.9(4) 2_676 2_676
O16 Na3 Zr2 36.9(3) 2_676 2_676
O16 Na3 Na3 138.7(8) 2_676 2_676
O16 Na3 O8 63.0(4) 2_676 2_676
O16 Na3 O15 119.9(6) 2_676 .
O16 Na3 O21 67.2(4) 2_676 2_676
O16 Na3 O59 65.9(4) 2_676 2_676
O21 Na3 W9 94.9(4) 2_676 2_676
O21 Na3 W12 91.1(4) 2_676 2_676
O21 Na3 Zr1 150.3(5) 2_676 2_676
O21 Na3 Zr2 38.6(3) 2_676 2_676
O21 Na3 Na3 85.4(6) 2_676 2_676
O21 Na3 O8 127.8(5) 2_676 2_676
O21 Na3 O15 171.0(6) 2_676 .
O21 Na3 O59 57.9(4) 2_676 2_676
O59 Na3 W9 93.4(4) 2_676 2_676
O59 Na3 W12 33.3(2) 2_676 2_676
O59 Na3 Zr1 99.1(4) 2_676 2_676
O59 Na3 Zr2 37.7(2) 2_676 2_676
O59 Na3 Na3 124.8(7) 2_676 2_676
O59 Na3 O8 111.5(5) 2_676 2_676
O1 Na4 O3W 95.8(9) 2_676 .
O1 Na4 O10W 95.9(10) 2_676 .
O1 Na4 O11W 170.3(9) 2_676 .
O1 Na4 O13W 93.6(7) 2_676 .
O3W Na4 O13W 87.0(9) . .
O10W Na4 O3W 87.8(10) . .
O10W Na4 O11W 93.2(11) . .
O10W Na4 O13W 169.6(11) . .
O11W Na4 O3W 87.9(11) . .
O11W Na4 O13W 77.6(9) . .
P1 O1 Na4 130.1(8) . 2_676
W8 O3 W9 91.4(4) . .
P3 O3 W8 129.3(5) . .
P3 O3 W9 127.4(5) . .
W1 O4 W2 89.3(3) . .
W1 O4 W7 91.1(3) . .
W7 O4 W2 89.8(3) . .
P3 O4 W1 128.0(6) . .
P3 O4 W2 124.5(6) . .
P3 O4 W7 123.1(5) . .
W4 O5 W3 89.8(3) . .
W4 O5 W5 90.9(3) . .
W5 O5 W3 90.3(3) . .
P3 O5 W3 124.7(5) . .
P3 O5 W4 127.8(6) . .
P3 O5 W5 122.4(5) . .
W8 O6 W9 121.6(5) . .
W6 O7 Zr2 135.9(5) . .
W9 O8 Zr1 137.7(5) . .
W9 O8 Na3 93.2(4) . 2_676
Zr1 O8 Na3 90.4(4) . 2_676
W3 O9 W5 124.4(5) . .
W12 O10 Zr1 158.6(6) . .
W12 O10 Na3 102.9(5) . 2_676
Zr1 O10 Na3 98.5(5) . 2_676
W10 O11 Sb1 125.0(5) . .
W6 O12 W12 91.3(3) . .
P3 O12 W6 130.1(5) . .
P3 O12 W12 127.8(5) . .
W5 O13 W9 145.9(5) . .
W14 O14 Zr2 149.7(5) . .
Zr1 O15 Na3 93.9(4) 2_676 .
P2 O15 Zr1 136.5(6) . 2_676
P2 O15 Na3 125.2(6) . .
W9 O16 Zr2 158.7(5) . .
W9 O16 Na3 102.5(5) . 2_676
Zr2 O16 Na3 98.8(4) . 2_676
W11 O17 W10 143.7(5) . .
W13 O18 Zr2 156.1(5) . .
W14 O19 W13 144.3(5) . .
W13 O20 W10 122.3(5) . .
Zr2 O21 Na3 94.4(4) . 2_676
P2 O21 Zr2 136.2(5) . .
P2 O21 Na3 125.9(6) . 2_676
W7 O22 Zr1 151.4(6) . .
W11 O23 W14 95.0(3) . .
P2 O23 W11 126.4(5) . .
P2 O23 W14 125.6(5) . .
W10 O24 W13 95.8(3) . .
P2 O24 W10 124.7(5) . .
P2 O24 W13 123.9(5) . .
W11 O25 W14 120.0(5) . .
W5 O26 Zr2 150.2(6) . .
W13 O27 Sb1 125.3(5) . .
W10 O32 Zr1 156.3(6) . 2_676
W1 O35 Na2 172.4(6) . .
W7 O37 Na2 151.1(7) . 2_677
W5 O38 Na1 164.0(6) . 2_686
W14 O39 Na1 160.2(6) . .
W4 O40 W6 151.7(6) . .
W13 O41 Na1 144.1(6) . 2_686
W4 O42 W3 124.0(5) . .
W3 O44 W8 152.6(6) . .
W1 O45 W2 123.8(5) . .
W4 O46 W2 148.5(6) . .
W1 O47 W8 153.9(6) . .
W2 O48 W7 125.2(5) . .
W10 O50 Na2 131.6(6) . 1_554
W8 O51 Zr1 135.9(5) . .
P1 O52 W11 134.3(6) . .
W1 O53 W3 148.8(6) . .
W1 O54 W7 124.7(5) . .
P1 O55 W14 135.1(6) . .
W7 O56 W12 145.6(6) . .
W4 O57 W5 124.5(5) . .
W6 O58 W12 121.4(5) . .
W12 O59 Zr2 137.7(5) . .
W12 O59 Na3 93.6(4) . 2_676
Zr2 O59 Na3 91.8(4) . 2_676
W2 O60 W6 152.7(6) . .
W11 O61 Zr1 149.1(5) . 2_676
H1A N1 H1B 108.1 . .
C1 N1 H1A 109.6 . .
C1 N1 H1B 109.6 . .
C2 N1 H1A 109.6 . .
C2 N1 H1B 109.6 . .
C2 N1 C1 110.2(15) . .
H2D N2 H2E 106.5 . .
C3 N2 H2D 106.4 . .
C3 N2 H2E 106.4 . .
C4 N2 H2D 106.4 . .
C4 N2 H2E 106.4 . .
C4 N2 C3 124(2) . .
N1 C1 H1C 109.5 . .
N1 C1 H1D 109.5 . .
N1 C1 H1E 109.5 . .
H1C C1 H1D 109.5 . .
H1C C1 H1E 109.5 . .
H1D C1 H1E 109.5 . .
N1 C2 H2A 109.5 . .
N1 C2 H2B 109.5 . .
N1 C2 H2C 109.5 . .
H2A C2 H2B 109.5 . .
H2A C2 H2C 109.5 . .
H2B C2 H2C 109.5 . .
N2 C3 H3C 109.5 . .
N2 C3 H3D 109.5 . .
N2 C3 H3E 109.5 . .
H3C C3 H3D 109.5 . .
H3C C3 H3E 109.5 . .
H3D C3 H3E 109.5 . .
N2 C4 H4A 109.5 . .
N2 C4 H4B 109.5 . .
N2 C4 H4C 109.5 . .
H4A C4 H4B 109.5 . .
H4A C4 H4C 109.5 . .
H4B C4 H4C 109.5 . .
H5A C5 H5B 109.5 . .
H5A C5 H5C 109.5 . .
H5B C5 H5C 109.5 . .
N3 C5 H5A 109.5 . .
N3 C5 H5B 109.5 . .
N3 C5 H5C 109.5 . .
H6A C6 H6B 109.5 . .
H6A C6 H6C 109.5 . .
H6B C6 H6C 109.5 . .
N3 C6 H6A 109.5 . .
N3 C6 H6B 109.5 . .
N3 C6 H6C 109.5 . .
C5 N3 C6 121(2) . .
C5 N3 H3A 107.0 . .
C5 N3 H3B 107.0 . .
C6 N3 H3A 107.0 . .
C6 N3 H3B 107.0 . .
H3A N3 H3B 106.8 . .

loop_
_geom_bond_atom_site_label_1
_geom_bond_atom_site_label_2
_geom_bond_distance
_geom_bond_site_symmetry_2
Sb1 O11 1.984(11) .
Sb1 O27 1.966(10) .
Sb1 O29 1.913(13) .
W1 O4 2.392(10) .
W1 O35 1.722(11) .
W1 O45 1.911(12) .
W1 O47 1.883(11) .
W1 O53 1.910(10) .
W1 O54 1.899(9) .
W2 O4 2.458(11) .
W2 O31 1.719(12) .
W2 O45 1.952(12) .
W2 O46 1.951(10) .
W2 O48 1.859(10) .
W2 O60 1.822(11) .
W3 O5 2.445(10) .
W3 O9 1.889(11) .
W3 O28 1.721(10) .
W3 O42 1.958(12) .
W3 O44 1.828(11) .
W3 O53 1.917(11) .
W4 O5 2.387(10) .
W4 O30 1.706(10) .
W4 O40 1.907(10) .
W4 O42 1.905(12) .
W4 O46 1.884(10) .
W4 O57 1.890(10) .
W5 O5 2.422(10) .
W5 O9 2.010(10) .
W5 O13 1.845(10) .
W5 O26 1.790(10) .
W5 O38 1.723(10) .
W5 O57 1.982(10) .
W6 O7 1.812(10) .
W6 O12 2.353(10) .
W6 O34 1.731(11) .
W6 O40 1.936(10) .
W6 O58 1.873(9) .
W6 O60 2.030(11) .
W7 O4 2.426(9) .
W7 O22 1.807(11) .
W7 O37 1.714(10) .
W7 O48 2.024(10) .
W7 O54 1.985(10) .
W7 O56 1.834(11) .
W8 O3 2.357(10) .
W8 O6 1.877(11) .
W8 O33 1.723(11) .
W8 O44 2.031(9) .
W8 O47 1.938(11) .
W8 O51 1.809(9) .
W9 Na3 3.342(11) 2_676
W9 O3 2.362(10) .
W9 O6 1.992(9) .
W9 O8 1.821(8) .
W9 O13 2.010(9) .
W9 O16 1.805(9) .
W9 O49 1.720(10) .
W10 O11 1.903(11) .
W10 O17 1.997(10) .
W10 O20 1.978(9) .
W10 O24 2.306(9) .
W10 O32 1.790(8) .
W10 O50 1.724(10) .
W11 O17 1.835(9) .
W11 O23 2.261(9) .
W11 O25 1.935(9) .
W11 O36 1.714(10) .
W11 O52 2.033(10) .
W11 O61 1.842(9) .
W12 Na3 3.343(13) 2_676
W12 O10 1.799(10) .
W12 O12 2.378(8) .
W12 O43 1.728(9) .
W12 O56 2.025(10) .
W12 O58 2.005(10) .
W12 O59 1.839(9) .
W13 O18 1.784(9) .
W13 O19 1.984(10) .
W13 O20 1.956(10) .
W13 O24 2.336(8) .
W13 O27 1.904(10) .
W13 O41 1.721(9) .
W14 O14 1.820(10) .
W14 O19 1.850(9) .
W14 O23 2.298(8) .
W14 O25 1.946(10) .
W14 O39 1.722(9) .
W14 O55 2.027(9) .
Zr1 Na3 3.457(12) 2_676
Zr1 O8 2.139(9) .
Zr1 O10 2.110(10) .
Zr1 O15 2.168(9) 2_676
Zr1 O22 2.112(10) .
Zr1 O32 2.160(9) 2_676
Zr1 O51 2.179(9) .
Zr1 O61 2.091(10) 2_676
Zr2 Na3 3.468(11) 2_676
Zr2 O7 2.179(10) .
Zr2 O14 2.107(10) .
Zr2 O16 2.109(10) .
Zr2 O18 2.162(9) .
Zr2 O21 2.169(9) .
Zr2 O26 2.138(9) .
Zr2 O59 2.120(8) .
P1 O1 1.505(12) .
P1 O2 1.473(13) .
P1 O52 1.563(11) .
P1 O55 1.575(10) .
P2 O15 1.506(9) .
P2 O21 1.511(9) .
P2 O23 1.548(10) .
P2 O24 1.542(9) .
P3 O3 1.533(11) .
P3 O4 1.529(10) .
P3 O5 1.537(10) .
P3 O12 1.520(10) .
Na1 O38 2.357(12) 2_686
Na1 O39 2.374(12) .
Na1 O41 2.448(11) 2_686
Na1 O1W 2.69(4) .
Na1 O5W 2.421(15) .
Na1 O12W 2.45(4) .
Na2 O35 2.367(14) .
Na2 O37 2.392(13) 2_677
Na2 O50 2.497(13) 1_556
Na2 O4W 2.449(17) .
Na2 O15W 2.53(4) .
Na2 O16W 2.42(3) .
Na3 Na3 2.86(2) 2_676
Na3 O8 2.702(15) 2_676
Na3 O10 2.445(16) 2_676
Na3 O15 2.548(15) .
Na3 O16 2.450(14) 2_676
Na3 O21 2.544(15) 2_676
Na3 O59 2.678(16) 2_676
Na4 O1 2.37(2) 2_676
Na4 O3W 2.65(3) .
Na4 O10W 2.46(3) .
Na4 O11W 2.61(4) .
Na4 O13W 2.66(2) .
N1 H1A 0.8900 .
N1 H1B 0.8900 .
N1 C1 1.479(10) .
N1 C2 1.475(9) .
N2 H2D 0.8900 .
N2 H2E 0.8900 .
N2 C3 1.473(10) .
N2 C4 1.467(10) .
C1 H1C 0.9600 .
C1 H1D 0.9600 .
C1 H1E 0.9600 .
C2 H2A 0.9600 .
C2 H2B 0.9600 .
C2 H2C 0.9600 .
C3 H3C 0.9600 .
C3 H3D 0.9600 .
C3 H3E 0.9600 .
C4 H4A 0.9600 .
C4 H4B 0.9600 .
C4 H4C 0.9600 .
C5 H5A 0.9600 .
C5 H5B 0.9600 .
C5 H5C 0.9600 .
C5 N3 1.485(10) .
C6 H6A 0.9600 .
C6 H6B 0.9600 .
C6 H6C 0.9600 .
C6 N3 1.491(10) .
N3 H3A 0.8900 .
N3 H3B 0.8900 .

loop_
_geom_hbond_atom_site_label_D
_geom_hbond_atom_site_label_H
_geom_hbond_atom_site_label_A
_geom_hbond_distance_DH
_geom_hbond_distance_HA
_geom_hbond_distance_DA
_geom_hbond_angle_DHA
_geom_hbond_site_symmetry_A
_geom_hbond_publ_flag
N1 H1A O7 0.89 2.49 3.169(16) 133.1 1_545 yes
N1 H1A O26 0.89 2.26 3.024(17) 143.6 1_545 yes
N1 H1A O40 0.89 2.46 3.112(17) 130.5 1_545 yes
N1 H1A O57 0.89 2.57 3.030(17) 112.9 1_545 yes
N1 H1B O9W 0.89 1.97 2.83(2) 161.4 . yes
N2 H2D O22 0.89 2.75 3.36(2) 127.4 1_554 yes
N2 H2D O54 0.89 2.06 2.93(2) 165.9 1_554 yes
N2 H2E O48 0.89 2.47 3.22(2) 142.4 2_676 yes
N2 H2E O54 0.89 2.25 3.05(2) 150.6 2_676 yes
N3 H3A O8 0.89 2.64 3.00(2) 105.5 . yes
N3 H3B O52 0.89 2.33 3.16(2) 154.8 2_676 yes
